data_8104869
loop_
_publ_author_name
'Yan, Ming'
'Li, Huan-Yong'
'Luo, Ding'
'Chen, Si'
'Zhang, Yu-Bo'
'Li, Yao-Lan'
'Wang, Guo-Cai'

_publ_section_title
;
 Crystal structure of 10-oxysophoridine, C15H22N2O2
;
_journal_issue 1
_journal_name_full 'Zeitschrift f\"ur Kristallographie - New Crystal Structures'
_journal_page_first 15
_journal_page_last 16
_journal_paper_doi 10.1515/ncrs-2020-0469
_journal_volume 236
_journal_year 2021
_chemical_absolute_configuration ad
_chemical_formula_moiety 'C15 H22 N2 O2'
_chemical_formula_sum 'C15 H22 N2 O2'
_chemical_formula_weight 262.34
_space_group_crystal_system orthorhombic
_space_group_IT_number 19
_space_group_name_Hall 'P 2ac 2ab'
_space_group_name_H-M_alt 'P 21 21 21'
_atom_sites_solution_hydrogens geom
_atom_sites_solution_primary dual
_cell_angle_alpha 90
_cell_angle_beta 90
_cell_angle_gamma 90
_cell_formula_units_Z 4
_cell_length_a 5.27590(10)
_cell_length_b 10.3482(3)
_cell_length_c 23.5372(6)
_cell_measurement_reflns_used 3708
_cell_measurement_temperature 100.01(10)
_cell_measurement_theta_max 73.1440
_cell_measurement_theta_min 3.7110
_cell_volume 1285.04(6)
_computing_cell_refinement 'CrysAlisPro 1.171.38.43f (Rigaku OD, 2015)'
_computing_data_collection 'CrysAlisPro 1.171.38.43f (Rigaku OD, 2015)'
_computing_data_reduction 'CrysAlisPro 1.171.38.43f (Rigaku OD, 2015)'
_computing_molecular_graphics 'Olex2 1.3-alpha (Dolomanov et al., 2009)'
_computing_publication_material 'Olex2 1.3-alpha (Dolomanov et al., 2009)'
_computing_structure_refinement 'SHELXL 2018/3 (Sheldrick, 2015)'
_computing_structure_solution 'SHELXT 2014/5 (Sheldrick, 2014)'
_diffrn_ambient_environment N~2~
_diffrn_ambient_temperature 100.01(10)
_diffrn_detector 'CCD plate'
_diffrn_detector_area_resol_mean 5.2684
_diffrn_detector_type AtlasS2
_diffrn_measured_fraction_theta_full 0.997
_diffrn_measured_fraction_theta_max 0.980
_diffrn_measurement_details
;
List of Runs (angles in degrees, time in seconds):

  # Type    Start    End  Width  t~exp~   \w     \q     \k     \f   Frames
--------------------------------------------------------------------------
  1  \w   -116.00 -17.00   1.00    1.00    --  -41.23 -38.00 120.00   99
  2  \w   -116.00 -17.00   1.00    1.00    --  -41.23 -38.00-180.00   99
  3  \w     22.00  96.00   1.00    1.00    --   41.23-123.00-166.00   74
  4  \w      1.00  82.00   1.00    1.00    --   41.23 -99.00  30.00   81
  5  \w     31.00 135.00   1.00    1.53    --  106.95 -30.00  90.00  104
  6  \w     31.00 135.00   1.00    1.53    --  106.95 -30.00   0.00  104
  7  \w     25.00 109.00   1.00    1.53    --  106.95 -95.00 -90.00   84
  8  \w     25.00 109.00   1.00    1.53    --  106.95 -95.00-180.00   84
  9  \w     94.00 115.00   1.00    1.53    --  106.95 125.00-120.00   21
;
_diffrn_measurement_device 'four-circle diffractometer'
_diffrn_measurement_device_type 'SuperNova, Dual, Cu at zero, AtlasS2'
_diffrn_measurement_method '\w scans'
_diffrn_orient_matrix_type 'CrysAlisPro convention (1999,Acta A55,543-557)'
_diffrn_orient_matrix_UB_11 -0.0237737000
_diffrn_orient_matrix_UB_12 0.0877638000
_diffrn_orient_matrix_UB_13 0.0525943000
_diffrn_orient_matrix_UB_21 0.0518934000
_diffrn_orient_matrix_UB_22 0.1193950000
_diffrn_orient_matrix_UB_23 -0.0373352000
_diffrn_orient_matrix_UB_31 -0.2863417000
_diffrn_orient_matrix_UB_32 0.0143647000
_diffrn_orient_matrix_UB_33 -0.0111541000
_diffrn_radiation_monochromator mirror
_diffrn_radiation_probe x-ray
_diffrn_radiation_type CuK\a
_diffrn_radiation_wavelength 1.54184
_diffrn_reflns_av_R_equivalents 0.0249
_diffrn_reflns_av_unetI/netI 0.0322
_diffrn_reflns_Laue_measured_fraction_full 0.997
_diffrn_reflns_Laue_measured_fraction_max 0.980
_diffrn_reflns_limit_h_max 4
_diffrn_reflns_limit_h_min -6
_diffrn_reflns_limit_k_max 12
_diffrn_reflns_limit_k_min -12
_diffrn_reflns_limit_l_max 20
_diffrn_reflns_limit_l_min -29
_diffrn_reflns_number 5493
_diffrn_reflns_point_group_measured_fraction_full 0.960
_diffrn_reflns_point_group_measured_fraction_max 0.927
_diffrn_reflns_theta_full 67.684
_diffrn_reflns_theta_max 73.299
_diffrn_reflns_theta_min 3.756
_diffrn_source 'micro-focus sealed X-ray tube'
_diffrn_source_type 'SuperNova (Cu) X-ray Source'
_exptl_absorpt_coefficient_mu 0.721
_exptl_absorpt_correction_T_max 1.00000
_exptl_absorpt_correction_T_min 0.77129
_exptl_absorpt_correction_type multi-scan
_exptl_absorpt_process_details
;
CrysAlisPro 1.171.38.43f (Rigaku Oxford Diffraction, 2015)
Empirical absorption correction using spherical harmonics,
 implemented in SCALE3 ABSPACK scaling algorithm.
;
_exptl_crystal_colour colourless
_exptl_crystal_colour_primary colourless
_exptl_crystal_density_diffrn 1.356
_exptl_crystal_description block
_exptl_crystal_F_000 568
_exptl_crystal_size_max 0.12
_exptl_crystal_size_mid 0.11
_exptl_crystal_size_min 0.1
_refine_diff_density_max 0.170
_refine_diff_density_min -0.200
_refine_diff_density_rms 0.045
_refine_ls_abs_structure_details
;
 Flack x determined using 828 quotients [(I+)-(I-)]/[(I+)+(I-)]
 (Parsons, Flack and Wagner, Acta Cryst. B69 (2013) 249-259).
;
_refine_ls_abs_structure_Flack 0.08(15)
_refine_ls_extinction_coef .
_refine_ls_extinction_method none
_refine_ls_goodness_of_fit_ref 1.087
_refine_ls_hydrogen_treatment constr
_refine_ls_matrix_type full
_refine_ls_number_parameters 172
_refine_ls_number_reflns 2410
_refine_ls_number_restraints 0
_refine_ls_restrained_S_all 1.087
_refine_ls_R_factor_all 0.0361
_refine_ls_R_factor_gt 0.0338
_refine_ls_shift/su_max 0.000
_refine_ls_shift/su_mean 0.000
_refine_ls_structure_factor_coef Fsqd
_refine_ls_weighting_details 'w=1/[\s^2^(Fo^2^)+(0.0402P)^2^+0.2192P] where P=(Fo^2^+2Fc^2^)/3'
_refine_ls_weighting_scheme calc
_refine_ls_wR_factor_gt 0.0836
_refine_ls_wR_factor_ref 0.0852
_reflns_Friedel_coverage 0.594
_reflns_Friedel_fraction_full 0.904
_reflns_Friedel_fraction_max 0.850
_reflns_number_gt 2312
_reflns_number_total 2410
_reflns_threshold_expression 'I > 2\s(I)'
_cod_data_source_file suppl_j_ncrs-2020-0469_suppl.cif
_cod_data_source_block sm-15
_cod_depositor_comments
;
The following automatic conversions were performed:

data item '_chemical_absolute_configuration' value 'AD' was changed
to 'ad' in accordance with the built-in table derived from the CIF
Core dictionary named 'cif_core.dic' version 2.4.5 last updated on
2014-11-21.

Automatic conversion script
Id: cif_fix_values 8738 2021-04-28 16:35:53Z antanas 
;
_cod_database_code 8104869
_shelx_space_group_comment
;
The symmetry employed for this shelxl refinement is uniquely defined
by the following loop, which should always be used as a source of
symmetry information in preference to the above space-group names.
They are only intended as comments.
;
_shelx_estimated_absorpt_t_max 0.931
_shelx_estimated_absorpt_t_min 0.918
_reflns_odcompleteness_completeness 99.86
_reflns_odcompleteness_iscentric 1
_reflns_odcompleteness_theta 66.97
_olex2_refinement_description
;
1. Fixed Uiso
 At 1.2 times of:
  All C(H) groups, All C(H,H) groups
2.a Ternary CH refined with riding coordinates:
 C5(H5), C6(H6), C7(H7), C11(H11)
2.b Secondary CH2 refined with riding coordinates:
 C2(H2A,H2B), C3(H3A,H3B), C4(H4A,H4B), C8(H8A,H8B), C9(H9A,H9B), C12(H12A,
 H12B), C13(H13A,H13B), C14(H14A,H14B), C17(H17A,H17B)
;

loop_
_space_group_symop_operation_xyz
'x, y, z'
'-x+1/2, -y, z+1/2'
'-x, y+1/2, -z+1/2'
'x+1/2, -y+1/2, -z'

loop_
_atom_site_label
_atom_site_type_symbol
_atom_site_fract_x
_atom_site_fract_y
_atom_site_fract_z
_atom_site_U_iso_or_equiv
_atom_site_adp_type
_atom_site_occupancy
_atom_site_site_symmetry_order
_atom_site_calc_flag
_atom_site_refinement_flags_posn
_atom_site_refinement_flags_adp
_atom_site_refinement_flags_occupancy
_atom_site_disorder_assembly
_atom_site_disorder_group
O1 O 0.1299(3) 0.03547(13) 0.25683(6) 0.0217(3) Uani 1 1 d . . . . .
O2 O 0.5907(3) 0.54518(14) 0.50883(6) 0.0244(4) Uani 1 1 d . . . . .
N1 N 0.3033(3) 0.13754(15) 0.33289(7) 0.0157(4) Uani 1 1 d . . . . .
N2 N 0.5268(3) 0.47198(15) 0.41984(7) 0.0161(4) Uani 1 1 d . . . . .
C2 C 0.3546(4) 0.01317(18) 0.36118(8) 0.0186(4) Uani 1 1 d . . . . .
H2A H 0.315285 -0.057380 0.335516 0.022 Uiso 1 1 calc R U . . .
H2B H 0.247748 0.004782 0.394508 0.022 Uiso 1 1 calc R U . . .
C3 C 0.6319(4) 0.00597(19) 0.37860(8) 0.0195(4) Uani 1 1 d . . . . .
H3A H 0.738808 0.008776 0.345084 0.023 Uiso 1 1 calc R U . . .
H3B H 0.663963 -0.074743 0.398282 0.023 Uiso 1 1 calc R U . . .
C4 C 0.6949(4) 0.11958(19) 0.41752(8) 0.0180(4) Uani 1 1 d . . . . .
H4A H 0.873567 0.117031 0.427186 0.022 Uiso 1 1 calc R U . . .
H4B H 0.598487 0.111879 0.452448 0.022 Uiso 1 1 calc R U . . .
C5 C 0.6338(4) 0.24871(18) 0.38918(8) 0.0148(4) Uani 1 1 d . . . . .
H5 H 0.748597 0.261349 0.356921 0.018 Uiso 1 1 calc R U . . .
C6 C 0.3592(4) 0.25302(18) 0.36772(8) 0.0144(4) Uani 1 1 d . . . . .
H6 H 0.248232 0.249985 0.401083 0.017 Uiso 1 1 calc R U . . .
C7 C 0.3044(4) 0.38125(18) 0.33628(8) 0.0141(4) Uani 1 1 d . . . . .
H7 H 0.126186 0.403857 0.342587 0.017 Uiso 1 1 calc R U . . .
C8 C 0.3457(4) 0.36573(19) 0.27261(8) 0.0166(4) Uani 1 1 d . . . . .
H8A H 0.316483 0.447395 0.253469 0.020 Uiso 1 1 calc R U . . .
H8B H 0.518678 0.338867 0.265177 0.020 Uiso 1 1 calc R U . . .
C9 C 0.1622(4) 0.26470(18) 0.25079(8) 0.0173(4) Uani 1 1 d . . . . .
H9A H -0.009920 0.295034 0.256408 0.021 Uiso 1 1 calc R U . . .
H9B H 0.188306 0.252973 0.210319 0.021 Uiso 1 1 calc R U . . .
C10 C 0.1951(4) 0.13650(19) 0.28051(8) 0.0162(4) Uani 1 1 d . . . . .
C11 C 0.4691(4) 0.49179(18) 0.35926(8) 0.0154(4) Uani 1 1 d . . . . .
H11 H 0.629931 0.490301 0.338454 0.018 Uiso 1 1 calc R U . . .
C12 C 0.3466(4) 0.62430(19) 0.34931(8) 0.0193(4) Uani 1 1 d . . . . .
H12A H 0.477402 0.690163 0.348377 0.023 Uiso 1 1 calc R U . . .
H12B H 0.261254 0.624440 0.312813 0.023 Uiso 1 1 calc R U . . .
C13 C 0.1571(5) 0.65614(19) 0.39581(9) 0.0228(5) Uani 1 1 d . . . . .
H13A H 0.029372 0.588942 0.398191 0.027 Uiso 1 1 calc R U . . .
H13B H 0.073222 0.737393 0.387522 0.027 Uiso 1 1 calc R U . . .
C14 C 0.3006(5) 0.6659(2) 0.45170(9) 0.0264(5) Uani 1 1 d . . . . .
H14A H 0.391867 0.747259 0.452378 0.032 Uiso 1 1 calc R U . . .
H14B H 0.178798 0.667487 0.482559 0.032 Uiso 1 1 calc R U . . .
C15 C 0.4862(4) 0.55779(18) 0.46229(8) 0.0184(4) Uani 1 1 d . . . . .
C17 C 0.6777(4) 0.35723(18) 0.43260(8) 0.0180(4) Uani 1 1 d . . . . .
H17A H 0.634221 0.326093 0.470227 0.022 Uiso 1 1 calc R U . . .
H17B H 0.855915 0.380307 0.432767 0.022 Uiso 1 1 calc R U . . .

loop_
_atom_site_aniso_label
_atom_site_aniso_U_11
_atom_site_aniso_U_22
_atom_site_aniso_U_33
_atom_site_aniso_U_23
_atom_site_aniso_U_13
_atom_site_aniso_U_12
O1 0.0233(7) 0.0175(7) 0.0242(7) -0.0057(6) -0.0037(7) -0.0018(7)
O2 0.0386(9) 0.0200(7) 0.0146(6) -0.0005(5) -0.0039(7) -0.0047(7)
N1 0.0183(8) 0.0123(8) 0.0166(7) 0.0001(6) -0.0008(7) -0.0003(7)
N2 0.0195(8) 0.0158(8) 0.0131(7) 0.0002(6) -0.0003(7) 0.0007(7)
C2 0.0234(10) 0.0122(9) 0.0201(9) 0.0014(7) 0.0016(9) -0.0004(9)
C3 0.0237(11) 0.0153(9) 0.0196(9) 0.0019(8) 0.0009(9) 0.0039(9)
C4 0.0192(10) 0.0172(9) 0.0175(9) 0.0015(8) -0.0010(9) 0.0027(9)
C5 0.0144(9) 0.0162(9) 0.0137(8) -0.0006(8) 0.0011(8) 0.0004(8)
C6 0.0158(9) 0.0132(9) 0.0142(8) -0.0016(7) 0.0002(8) 0.0002(8)
C7 0.0130(9) 0.0144(9) 0.0149(9) 0.0008(7) -0.0008(8) 0.0002(8)
C8 0.0177(10) 0.0177(9) 0.0142(8) 0.0010(7) -0.0016(8) 0.0006(9)
C9 0.0174(9) 0.0191(9) 0.0155(8) -0.0011(7) -0.0015(9) 0.0002(9)
C10 0.0131(9) 0.0178(9) 0.0177(9) -0.0027(7) 0.0014(8) 0.0007(8)
C11 0.0180(9) 0.0155(9) 0.0126(8) 0.0012(7) -0.0002(8) -0.0007(8)
C12 0.0226(10) 0.0150(9) 0.0203(9) 0.0017(7) -0.0035(9) 0.0002(10)
C13 0.0233(11) 0.0153(9) 0.0299(10) -0.0019(8) -0.0011(10) 0.0020(9)
C14 0.0373(13) 0.0203(10) 0.0215(10) -0.0050(8) 0.0020(11) 0.0056(10)
C15 0.0229(10) 0.0149(9) 0.0175(9) -0.0010(7) 0.0033(9) -0.0060(9)
C17 0.0206(10) 0.0171(9) 0.0162(9) 0.0005(7) -0.0027(9) 0.0019(9)

loop_
_atom_type_symbol
_atom_type_description
_atom_type_scat_dispersion_real
_atom_type_scat_dispersion_imag
_atom_type_scat_source
C C 0.0181 0.0091 'International Tables Vol C Tables 4.2.6.8 and 6.1.1.4'
H H 0.0000 0.0000 'International Tables Vol C Tables 4.2.6.8 and 6.1.1.4'
N N 0.0311 0.0180 'International Tables Vol C Tables 4.2.6.8 and 6.1.1.4'
O O 0.0492 0.0322 'International Tables Vol C Tables 4.2.6.8 and 6.1.1.4'

loop_
_geom_angle_atom_site_label_1
_geom_angle_atom_site_label_2
_geom_angle_atom_site_label_3
_geom_angle
_geom_angle_site_symmetry_1
_geom_angle_site_symmetry_3
C2 N1 C6 114.75(15) . .
C10 N1 C2 118.69(16) . .
C10 N1 C6 126.38(16) . .
C15 N2 C11 126.20(16) . .
C15 N2 C17 117.89(16) . .
C17 N2 C11 115.16(15) . .
N1 C2 H2A 109.7 . .
N1 C2 H2B 109.7 . .
N1 C2 C3 109.95(17) . .
H2A C2 H2B 108.2 . .
C3 C2 H2A 109.7 . .
C3 C2 H2B 109.7 . .
C2 C3 H3A 109.8 . .
C2 C3 H3B 109.8 . .
C2 C3 C4 109.46(17) . .
H3A C3 H3B 108.2 . .
C4 C3 H3A 109.8 . .
C4 C3 H3B 109.8 . .
C3 C4 H4A 109.3 . .
C3 C4 H4B 109.3 . .
C3 C4 C5 111.43(16) . .
H4A C4 H4B 108.0 . .
C5 C4 H4A 109.3 . .
C5 C4 H4B 109.3 . .
C4 C5 H5 108.9 . .
C4 C5 C6 111.61(16) . .
C4 C5 C17 108.48(15) . .
C6 C5 H5 108.9 . .
C6 C5 C17 109.88(16) . .
C17 C5 H5 108.9 . .
N1 C6 C5 110.31(15) . .
N1 C6 H6 107.4 . .
N1 C6 C7 113.00(15) . .
C5 C6 H6 107.4 . .
C5 C6 C7 111.03(16) . .
C7 C6 H6 107.4 . .
C6 C7 H7 108.2 . .
C8 C7 C6 110.71(15) . .
C8 C7 H7 108.2 . .
C8 C7 C11 110.14(16) . .
C11 C7 C6 111.40(15) . .
C11 C7 H7 108.2 . .
C7 C8 H8A 110.0 . .
C7 C8 H8B 110.0 . .
H8A C8 H8B 108.4 . .
C9 C8 C7 108.36(16) . .
C9 C8 H8A 110.0 . .
C9 C8 H8B 110.0 . .
C8 C9 H9A 109.2 . .
C8 C9 H9B 109.2 . .
H9A C9 H9B 107.9 . .
C10 C9 C8 112.08(16) . .
C10 C9 H9A 109.2 . .
C10 C9 H9B 109.2 . .
O1 C10 N1 122.26(18) . .
O1 C10 C9 120.21(17) . .
N1 C10 C9 117.51(17) . .
N2 C11 C7 110.78(15) . .
N2 C11 H11 107.6 . .
N2 C11 C12 111.07(15) . .
C7 C11 H11 107.6 . .
C12 C11 C7 111.96(16) . .
C12 C11 H11 107.6 . .
C11 C12 H12A 109.4 . .
C11 C12 H12B 109.4 . .
H12A C12 H12B 108.0 . .
C13 C12 C11 111.17(16) . .
C13 C12 H12A 109.4 . .
C13 C12 H12B 109.4 . .
C12 C13 H13A 110.1 . .
C12 C13 H13B 110.1 . .
C12 C13 C14 108.06(19) . .
H13A C13 H13B 108.4 . .
C14 C13 H13A 110.1 . .
C14 C13 H13B 110.1 . .
C13 C14 H14A 108.6 . .
C13 C14 H14B 108.6 . .
H14A C14 H14B 107.6 . .
C15 C14 C13 114.64(18) . .
C15 C14 H14A 108.6 . .
C15 C14 H14B 108.6 . .
O2 C15 N2 121.02(19) . .
O2 C15 C14 121.05(18) . .
N2 C15 C14 117.88(18) . .
N2 C17 C5 112.04(16) . .
N2 C17 H17A 109.2 . .
N2 C17 H17B 109.2 . .
C5 C17 H17A 109.2 . .
C5 C17 H17B 109.2 . .
H17A C17 H17B 107.9 . .

loop_
_geom_bond_atom_site_label_1
_geom_bond_atom_site_label_2
_geom_bond_distance
_geom_bond_site_symmetry_2
O1 C10 1.234(2) .
O2 C15 1.233(2) .
N1 C2 1.474(2) .
N1 C6 1.479(2) .
N1 C10 1.359(3) .
N2 C11 1.472(2) .
N2 C15 1.354(2) .
N2 C17 1.461(2) .
C2 H2A 0.9700 .
C2 H2B 0.9700 .
C2 C3 1.521(3) .
C3 H3A 0.9700 .
C3 H3B 0.9700 .
C3 C4 1.527(3) .
C4 H4A 0.9700 .
C4 H4B 0.9700 .
C4 C5 1.528(3) .
C5 H5 0.9800 .
C5 C6 1.535(3) .
C5 C17 1.536(3) .
C6 H6 0.9800 .
C6 C7 1.547(2) .
C7 H7 0.9800 .
C7 C8 1.523(2) .
C7 C11 1.535(3) .
C8 H8A 0.9700 .
C8 H8B 0.9700 .
C8 C9 1.514(3) .
C9 H9A 0.9700 .
C9 H9B 0.9700 .
C9 C10 1.510(3) .
C11 H11 0.9800 .
C11 C12 1.534(3) .
C12 H12A 0.9700 .
C12 H12B 0.9700 .
C12 C13 1.519(3) .
C13 H13A 0.9700 .
C13 H13B 0.9700 .
C13 C14 1.521(3) .
C14 H14A 0.9700 .
C14 H14B 0.9700 .
C14 C15 1.507(3) .
C17 H17A 0.9700 .
C17 H17B 0.9700 .

loop_
_geom_torsion_atom_site_label_1
_geom_torsion_atom_site_label_2
_geom_torsion_atom_site_label_3
_geom_torsion_atom_site_label_4
_geom_torsion
_geom_torsion_site_symmetry_1
_geom_torsion_site_symmetry_2
_geom_torsion_site_symmetry_3
_geom_torsion_site_symmetry_4
N1 C2 C3 C4 57.6(2) . . . .
N1 C6 C7 C8 -30.7(2) . . . .
N1 C6 C7 C11 -153.63(16) . . . .
N2 C11 C12 C13 -40.5(2) . . . .
C2 N1 C6 C5 54.7(2) . . . .
C2 N1 C6 C7 179.61(16) . . . .
C2 N1 C10 O1 2.8(3) . . . .
C2 N1 C10 C9 -175.66(18) . . . .
C2 C3 C4 C5 -56.4(2) . . . .
C3 C4 C5 C6 53.5(2) . . . .
C3 C4 C5 C17 174.69(18) . . . .
C4 C5 C6 N1 -50.9(2) . . . .
C4 C5 C6 C7 -176.92(15) . . . .
C4 C5 C17 N2 -155.00(17) . . . .
C5 C6 C7 C8 93.85(18) . . . .
C5 C6 C7 C11 -29.1(2) . . . .
C6 N1 C2 C3 -58.6(2) . . . .
C6 N1 C10 O1 -172.02(18) . . . .
C6 N1 C10 C9 9.5(3) . . . .
C6 C5 C17 N2 -32.7(2) . . . .
C6 C7 C8 C9 61.6(2) . . . .
C6 C7 C11 N2 -30.4(2) . . . .
C6 C7 C11 C12 -154.97(15) . . . .
C7 C8 C9 C10 -58.1(2) . . . .
C7 C11 C12 C13 83.9(2) . . . .
C8 C7 C11 N2 -153.63(16) . . . .
C8 C7 C11 C12 81.78(19) . . . .
C8 C9 C10 O1 -155.25(18) . . . .
C8 C9 C10 N1 23.2(3) . . . .
C10 N1 C2 C3 125.97(19) . . . .
C10 N1 C6 C5 -130.35(19) . . . .
C10 N1 C6 C7 -5.4(3) . . . .
C11 N2 C15 O2 -163.50(19) . . . .
C11 N2 C15 C14 19.1(3) . . . .
C11 N2 C17 C5 -29.1(2) . . . .
C11 C7 C8 C9 -174.72(16) . . . .
C11 C12 C13 C14 63.6(2) . . . .
C12 C13 C14 C15 -46.1(2) . . . .
C13 C14 C15 O2 -170.7(2) . . . .
C13 C14 C15 N2 6.7(3) . . . .
C15 N2 C11 C7 -126.6(2) . . . .
C15 N2 C11 C12 -1.5(3) . . . .
C15 N2 C17 C5 160.27(18) . . . .
C17 N2 C11 C7 63.7(2) . . . .
C17 N2 C11 C12 -171.25(16) . . . .
C17 N2 C15 O2 6.0(3) . . . .
C17 N2 C15 C14 -171.40(18) . . . .
C17 C5 C6 N1 -171.24(15) . . . .
C17 C5 C6 C7 62.69(19) . . . .
